data_7717498
loop_
_publ_author_name
'Shlyaykher, Alena'
'Zivkovic, Aleksandar'
'G\"unther, Hennes'
'Barba, Anna Lea'
'De Leeuw, Nora Henriette'
'Tambornino, Frank'

_publ_section_title
;
 Syntheses, XRD- and DFT studies on Pb[ChCN]2 (Ch=O, S, Se) and
 Pb[SeCN][OH]
;
_journal_name_full 'Dalton Transactions'
_journal_paper_doi 10.1039/D4DT02830A
_journal_year 2024
_chemical_formula_moiety '0.5(C4 N4 Pb2 Se4)'
_chemical_formula_sum 'C2 N2 Pb Se2'
_chemical_formula_weight 417.15
_space_group_crystal_system orthorhombic
_space_group_IT_number 62
_space_group_name_Hall '-P 2ac 2n'
_space_group_name_H-M_alt 'P n m a'
_atom_sites_solution_primary iterative
_audit_creation_date 2024-11-07
_audit_creation_method
;
Olex2 1.5
(compiled 2024.02.16 svn.r378c4104 for OlexSys, GUI svn.r6928)
;
_audit_update_record
;
2024-11-07 deposited with the CCDC.	2024-11-14 downloaded from the CCDC.
;
_cell_angle_alpha 90
_cell_angle_beta 90
_cell_angle_gamma 90
_cell_formula_units_Z 4
_cell_length_a 12.479(2)
_cell_length_b 4.2277(9)
_cell_length_c 10.6523(17)
_cell_measurement_reflns_used 22989
_cell_measurement_temperature 100
_cell_measurement_theta_max 32.27
_cell_measurement_theta_min 1.91
_cell_volume 561.99(17)
_computing_cell_refinement
;
X-Area Recipe 2.0.1 (STOE, 2023)
;
_computing_data_collection
;
X-Area WinXpose 2.0.29.0 (STOE, 2023)
;
_computing_data_reduction
;
X-Area Integrate 2.5.15.0 (STOE, 2023)
X-Area LANA 2.7.12 (STOE, 2023)
;
_computing_molecular_graphics 'Olex2 1.5 (Dolomanov et al., 2009)'
_computing_publication_material 'Olex2 1.5 (Dolomanov et al., 2009)'
_computing_structure_refinement 'XL  (Sheldrick, 2008)'
_computing_structure_solution 'olex2.solve 1.5 (Bourhis et al., 2015)'
_diffrn_ambient_temperature 100
_diffrn_detector 'image plate ( 34 cm diameter )'
_diffrn_detector_area_resol_mean 6.67
_diffrn_detector_type 'STOE Imaging Plate'
_diffrn_measured_fraction_theta_full 1.000
_diffrn_measured_fraction_theta_max 1.000
_diffrn_measurement_details
;
 540 frames, detector distance = 80 mm
;
_diffrn_measurement_device '2-circle diffractometer'
_diffrn_measurement_device_type 'STOE IPDS II'
_diffrn_measurement_method 'rotation method, \w scans'
_diffrn_radiation_collimation '0.5 mm, multiple pinhole'
_diffrn_radiation_monochromator 'planar graphite'
_diffrn_radiation_polarisn_norm 0
_diffrn_radiation_probe x-ray
_diffrn_radiation_type 'Mo K\a'
_diffrn_radiation_wavelength 0.71073
_diffrn_reflns_av_R_equivalents 0.0855
_diffrn_reflns_av_unetI/netI 0.0269
_diffrn_reflns_Laue_measured_fraction_full 1.000
_diffrn_reflns_Laue_measured_fraction_max 1.000
_diffrn_reflns_limit_h_max 17
_diffrn_reflns_limit_h_min -17
_diffrn_reflns_limit_k_max 5
_diffrn_reflns_limit_k_min -5
_diffrn_reflns_limit_l_max 14
_diffrn_reflns_limit_l_min -14
_diffrn_reflns_number 12950
_diffrn_reflns_point_group_measured_fraction_full 1.000
_diffrn_reflns_point_group_measured_fraction_max 1.000
_diffrn_reflns_theta_full 25.242
_diffrn_reflns_theta_max 29.997
_diffrn_reflns_theta_min 2.514
_diffrn_source 'sealed X-ray tube, 12 x 0.4 mm long-fine focus'
_diffrn_source_current 0.000
_diffrn_source_power 0.000
_diffrn_source_voltage 0
_exptl_absorpt_coefficient_mu 42.835
_exptl_absorpt_correction_T_max 0.0001
_exptl_absorpt_correction_T_min 0.0000
_exptl_absorpt_correction_type multi-scan
_exptl_absorpt_process_details
;
STOE LANA, absorption correction by scaling of reflection intensities.
J. Koziskova, F. Hahn, J. Richter, J. Kozisek, "Comparison of different
absorption corrections on the model structure of tetrakis(\m~2~-acetato)-
diaqua-di-copper(II)", Acta Chimica Slovaca, vol. 9, no. 2, 2016, pp. 136 - 140.
Afterwards a spherical absorption correction was performed within STOE LANA.
;
_exptl_crystal_colour 'clear light colourless'
_exptl_crystal_colour_lustre clear
_exptl_crystal_colour_modifier light
_exptl_crystal_colour_primary colourless
_exptl_crystal_density_diffrn 4.930
_exptl_crystal_density_method 'not measured'
_exptl_crystal_description block
_exptl_crystal_F_000 704
_exptl_crystal_size_max 0.1
_exptl_crystal_size_mid 0.05
_exptl_crystal_size_min 0.05
_exptl_crystal_size_rad 0.100
_refine_diff_density_max 4.056
_refine_diff_density_min -1.950
_refine_diff_density_rms 0.458
_refine_ls_extinction_method none
_refine_ls_goodness_of_fit_ref 1.142
_refine_ls_hydrogen_treatment undef
_refine_ls_matrix_type full
_refine_ls_number_parameters 43
_refine_ls_number_reflns 912
_refine_ls_number_restraints 0
_refine_ls_restrained_S_all 1.142
_refine_ls_R_factor_all 0.0397
_refine_ls_R_factor_gt 0.0377
_refine_ls_shift/su_max 0.000
_refine_ls_shift/su_mean 0.000
_refine_ls_structure_factor_coef Fsqd
_refine_ls_weighting_details 'w=1/[\s^2^(Fo^2^)+(0.0684P)^2^] where P=(Fo^2^+2Fc^2^)/3'
_refine_ls_weighting_scheme calc
_refine_ls_wR_factor_gt 0.0935
_refine_ls_wR_factor_ref 0.0948
_reflns_Friedel_coverage 0.000
_reflns_number_gt 850
_reflns_number_total 912
_reflns_threshold_expression 'I > 2\s(I)'
_cod_data_source_file d4dt02830a2.cif
_cod_data_source_block ax001
_cod_original_cell_volume 562.00(17)
_cod_database_code 7717498
_shelx_shelxl_version_number 2019/1
_shelx_space_group_comment
;
The symmetry employed for this shelxl refinement is uniquely defined
by the following loop, which should always be used as a source of
symmetry information in preference to the above space-group names.
They are only intended as comments.
;
_shelx_estimated_absorpt_t_max 0.223
_shelx_estimated_absorpt_t_min 0.100
_olex2_refinement_description
;
;
_olex2_submission_special_instructions 'No special instructions were received'
_stoe_detector_distance '80.0 mm'
_stoe_detector_pixelsize_x '0.150 mm'
_stoe_detector_pixelsize_y '0.150 mm'
_stoe_detector_size_x '34.0 cm'
_stoe_detector_size_y '34.0 cm'
_stoe_evaluation_integration_a 21.4
_stoe_evaluation_integration_b 10.0
_stoe_evaluation_integration_ems 0.020
_stoe_evaluation_lana_bis_l_even_max -
_stoe_evaluation_lana_bis_l_odd_max -
_stoe_evaluation_lana_bos_l_even_max 8
_stoe_evaluation_lana_bos_l_odd_max 5
_stoe_evaluation_lana_completeness 99.8
_stoe_evaluation_lana_dxs_max_order -
_stoe_evaluation_lana_dys_max_order -
_stoe_evaluation_lana_fs_max_order 4
_stoe_evaluation_lana_max_2theta_available 63.8
_stoe_evaluation_lana_max_2theta_desired 63.8
_stoe_evaluation_lana_mean_redundancy 14.1
_stoe_evaluation_lana_number_refls_after_or 15230
_stoe_evaluation_lana_number_refls_outliers 4266
_stoe_evaluation_lana_number_refls_total 19496
_stoe_evaluation_lana_number_refls_unique 1081
_stoe_evaluation_lana_number_refls_written 15230
_stoe_evaluation_lana_or_c1 0.035
_stoe_evaluation_lana_or_c2 0
_stoe_evaluation_lana_or_c3 0
_stoe_evaluation_lana_or_c4 0.7
_stoe_evaluation_lana_point_group mmm
_stoe_evaluation_lana_table
;
#----------------------------------------------------------------------------
2Theta           8.0   14.6   21.2   27.8   34.4   41.0   47.6   54.2   60.8
#----------------------------------------------------------------------------
<Resolution>    4.55   2.79   1.92   1.47   1.20   1.01   0.88   0.78   0.70
N(total)         104    351    820   1378   1993   2746   3478   4239   4387
<Redundancy>     8.6   10.0   12.5   13.2   13.6   14.3   14.7   14.6   14.3
Complet. [%%]   100.0  100.0  100.0  100.0  100.0  100.0  100.0  100.0   99.2
<I/sigma>      232.5  318.9  136.6  105.9   56.1   38.3   20.7   11.9    6.6
R(int)         0.103  0.056  0.071  0.073  0.071  0.094  0.099  0.126  0.148
#----------------------------------------------------------------------------
;
_stoe_measurement_identifier ax001
_stoe_measurement_max_exposure_per_frame '180.0 s'
_stoe_measurement_mean_exposure_per_frame '180.0 s'
_stoe_measurement_min_exposure_per_frame '180.0 s'
_stoe_measurement_total_exposure_time '27.0 h'
_stoe_measurement_total_frame_number 540
_stoe_measurement_total_run_number 3
_stoe_measurement_tube_power '0.0 W'

loop_
_space_group_symop_operation_xyz
'x, y, z'
'-x+1/2, -y, z+1/2'
'-x, y+1/2, -z'
'x+1/2, -y+1/2, -z+1/2'
'-x, -y, -z'
'x-1/2, y, -z-1/2'
'x, -y-1/2, z'
'-x-1/2, y-1/2, z-1/2'

loop_
_atom_site_label
_atom_site_type_symbol
_atom_site_fract_x
_atom_site_fract_y
_atom_site_fract_z
_atom_site_U_iso_or_equiv
_atom_site_adp_type
_atom_site_occupancy
_atom_site_site_symmetry_order
_atom_site_calc_flag
_atom_site_refinement_flags_posn
_atom_site_refinement_flags_adp
_atom_site_refinement_flags_occupancy
_atom_site_disorder_assembly
_atom_site_disorder_group
Pb1 Pb 0.31208(2) 0.750000 0.71155(3) 0.02365(16) Uani 1 2 d S T P . .
Se1 Se 0.70319(7) 0.750000 0.50644(8) 0.0226(2) Uani 1 2 d S T P . .
Se2 Se 0.41539(7) 0.250000 0.87630(8) 0.0236(2) Uani 1 2 d S T P . .
N2 N 0.6397(7) 0.250000 0.7922(7) 0.0265(15) Uani 1 2 d S T P . .
N1 N 0.4905(6) 0.750000 0.6228(7) 0.0273(15) Uani 1 2 d S T P . .
C2 C 0.5546(7) 0.250000 0.8213(9) 0.0258(16) Uani 1 2 d S T P . .
C1 C 0.5732(7) 0.750000 0.5760(7) 0.0220(15) Uani 1 2 d S T P . .

loop_
_atom_site_aniso_label
_atom_site_aniso_U_11
_atom_site_aniso_U_22
_atom_site_aniso_U_33
_atom_site_aniso_U_23
_atom_site_aniso_U_13
_atom_site_aniso_U_12
Pb1 0.0185(2) 0.0292(2) 0.0233(2) 0.000 0.00094(9) 0.000
Se1 0.0173(4) 0.0292(4) 0.0212(4) 0.000 0.0000(3) 0.000
Se2 0.0189(4) 0.0293(4) 0.0225(4) 0.000 -0.0001(3) 0.000
N2 0.019(4) 0.037(4) 0.023(4) 0.000 0.002(2) 0.000
N1 0.025(4) 0.036(4) 0.021(3) 0.000 0.003(3) 0.000
C2 0.022(4) 0.028(4) 0.027(4) 0.000 -0.006(3) 0.000
C1 0.020(3) 0.027(4) 0.020(4) 0.000 0.000(3) 0.000

loop_
_atom_type_symbol
_atom_type_description
_atom_type_scat_dispersion_real
_atom_type_scat_dispersion_imag
_atom_type_scat_source
C C 0.0033 0.0016 'International Tables Vol C Tables 4.2.6.8 and 6.1.1.4'
N N 0.0061 0.0033 'International Tables Vol C Tables 4.2.6.8 and 6.1.1.4'
Pb Pb -3.3944 10.1111 'International Tables Vol C Tables 4.2.6.8 and 6.1.1.4'
Se Se -0.0929 2.2259 'International Tables Vol C Tables 4.2.6.8 and 6.1.1.4'

loop_
_exptl_crystal_face_index_h
_exptl_crystal_face_index_k
_exptl_crystal_face_index_l
_exptl_crystal_face_perp_dist
-3 -1 0 0.0300
1 -4 0 0.2180
5 2 0 0.0400
-1 3 0 0.2290
1 1 -5 0.0100
-1 -1 5 0.0180
-5 -5 -4 0.0700
4 4 1 0.0910

loop_
_geom_angle_atom_site_label_1
_geom_angle_atom_site_label_2
_geom_angle_atom_site_label_3
_geom_angle
_geom_angle_site_symmetry_1
_geom_angle_site_symmetry_3
_geom_angle_publ_flag
Se1 Pb1 Se1 84.43(3) 5_666 5_676 ?
Se2 Pb1 Se1 157.01(3) 1_565 5_666 ?
Se2 Pb1 Se1 89.11(2) . 5_666 ?
Se2 Pb1 Se1 157.01(3) . 5_676 ?
Se2 Pb1 Se1 89.11(2) 1_565 5_676 ?
Se2 Pb1 Se2 88.30(3) 1_565 . ?
N1 Pb1 Se1 76.54(13) . 5_666 ?
N1 Pb1 Se1 76.54(13) . 5_676 ?
N1 Pb1 Se2 80.51(13) . . ?
N1 Pb1 Se2 80.51(13) . 1_565 ?
Pb1 Se1 Pb1 84.43(3) 5_666 5_676 ?
C1 Se1 Pb1 104.56(19) . 5_666 ?
C1 Se1 Pb1 104.56(18) . 5_676 ?
Pb1 Se2 Pb1 88.30(3) . 1_545 ?
C2 Se2 Pb1 102.6(2) . . ?
C2 Se2 Pb1 102.6(2) . 1_545 ?
C1 N1 Pb1 177.2(7) . . ?
N2 C2 Se2 177.7(9) . . ?
N1 C1 Se1 178.8(8) . . ?

loop_
_geom_bond_atom_site_label_1
_geom_bond_atom_site_label_2
_geom_bond_distance
_geom_bond_site_symmetry_2
_geom_bond_publ_flag
Pb1 Se1 3.1459(8) 5_676 ?
Pb1 Se1 3.1459(8) 5_666 ?
Pb1 Se2 3.0348(8) 1_565 ?
Pb1 Se2 3.0349(7) . ?
Pb1 N1 2.419(8) . ?
Se1 C1 1.784(8) . ?
Se2 C2 1.833(10) . ?
N2 C2 1.107(13) . ?
N1 C1 1.145(11) . ?
